data_2227922
loop_
_publ_author_name
'Marouani, Houda'
'Rzaigui, Mohamed'
'Al-Deyab, Salem S.'

_publ_section_title
;
 1-Phenylpiperazine-1,4-diium bis(hydrogen sulfate)
;
_journal_coeditor_code PV2328
_journal_issue 10
_journal_name_full 'Acta Crystallographica Section E'
_journal_page_first o2613
_journal_paper_doi 10.1107/S1600536810037001
_journal_volume 66
_journal_year 2010
_chemical_formula_iupac 'C10 H16 N2 2+, 2H S O4 -'
_chemical_formula_moiety 'C10 H16 N2 2+, 2(H O4 S -)'
_chemical_formula_sum 'C10 H18 N2 O8 S2'
_chemical_formula_weight 358.38
_chemical_name_systematic
;
1-Phenylpiperazine-1,4-diium bis(hydrogen sulfate)
;
_space_group_IT_number 14
_symmetry_cell_setting monoclinic
_symmetry_space_group_name_Hall '-P 2ybc'
_symmetry_space_group_name_H-M 'P 1 21/c 1'
_atom_sites_solution_hydrogens geom
_atom_sites_solution_primary direct
_atom_sites_solution_secondary difmap
_audit_creation_method SHELXL-97
_cell_angle_alpha 90.00
_cell_angle_beta 99.86(2)
_cell_angle_gamma 90.00
_cell_formula_units_Z 4
_cell_length_a 17.535(6)
_cell_length_b 10.996(2)
_cell_length_c 7.631(2)
_cell_measurement_reflns_used 25
_cell_measurement_temperature 293
_cell_measurement_theta_max 11
_cell_measurement_theta_min 9
_cell_volume 1449.6(7)
_computing_cell_refinement 'CAD-4 EXPRESS (Enraf--Nonius, 1994)'
_computing_data_collection 'CAD-4 EXPRESS (Enraf--Nonius, 1994)'
_computing_data_reduction 'XCAD4 (Harms & Wocadlo, 1995)'
_computing_molecular_graphics 'ORTEP-32 for Windows (Farrugia, 1998)'
_computing_publication_material 'WinGX (Farrugia, 1999)'
_computing_structure_refinement 'SHELXL97 (Sheldrick, 2008)'
_computing_structure_solution 'SHELXS86 (Sheldrick, 2008)'
_diffrn_ambient_temperature 293
_diffrn_measured_fraction_theta_full 0.999
_diffrn_measured_fraction_theta_max 0.999
_diffrn_measurement_device '\k-geometry diffractometer'
_diffrn_measurement_device_type 'Enraf--Nonius CAD-4'
_diffrn_measurement_method 'non-profiled \w'
_diffrn_radiation_monochromator graphite
_diffrn_radiation_source 'fine-focus sealed tube'
_diffrn_radiation_type AgK\a
_diffrn_radiation_wavelength 0.56083
_diffrn_reflns_av_R_equivalents 0.0216
_diffrn_reflns_av_sigmaI/netI 0.0425
_diffrn_reflns_limit_h_max 29
_diffrn_reflns_limit_h_min -3
_diffrn_reflns_limit_k_max 0
_diffrn_reflns_limit_k_min -18
_diffrn_reflns_limit_l_max 12
_diffrn_reflns_limit_l_min -12
_diffrn_reflns_number 8212
_diffrn_reflns_theta_full 27.97
_diffrn_reflns_theta_max 27.97
_diffrn_reflns_theta_min 2.37
_diffrn_standards_decay_% 1
_diffrn_standards_interval_time 120
_diffrn_standards_number 2
_exptl_absorpt_coefficient_mu 0.218
_exptl_absorpt_correction_type none
_exptl_crystal_colour colorless
_exptl_crystal_density_diffrn 1.642
_exptl_crystal_density_method 'not measured'
_exptl_crystal_description prism
_exptl_crystal_F_000 752
_exptl_crystal_size_max 0.5
_exptl_crystal_size_mid 0.4
_exptl_crystal_size_min 0.1
_refine_diff_density_max 0.434
_refine_diff_density_min -0.462
_refine_ls_extinction_method none
_refine_ls_goodness_of_fit_ref 1.028
_refine_ls_hydrogen_treatment constr
_refine_ls_matrix_type full
_refine_ls_number_parameters 201
_refine_ls_number_reflns 7100
_refine_ls_number_restraints 0
_refine_ls_restrained_S_all 1.028
_refine_ls_R_factor_all 0.0924
_refine_ls_R_factor_gt 0.0461
_refine_ls_shift/su_max 0.001
_refine_ls_shift/su_mean 0.000
_refine_ls_structure_factor_coef Fsqd
_refine_ls_weighting_details 'calc w=1/[\s^2^(Fo^2^)+(0.0603P)^2^+0.1738P] where P=(Fo^2^+2Fc^2^)/3'
_refine_ls_weighting_scheme calc
_refine_ls_wR_factor_gt 0.1105
_refine_ls_wR_factor_ref 0.1266
_reflns_number_gt 4535
_reflns_number_total 7100
_reflns_threshold_expression I>2\s(I)
_cod_data_source_file pv2328.cif
_cod_data_source_block I
_cod_original_cell_volume 1449.7(7)
_cod_original_sg_symbol_H-M 'P 21/c'
_cod_database_code 2227922
_cod_database_fobs_code 2227922

loop_
_symmetry_equiv_pos_as_xyz
'x, y, z'
'-x, y+1/2, -z+1/2'
'-x, -y, -z'
'x, -y-1/2, z-1/2'

loop_
_atom_site_type_symbol
_atom_site_label
_atom_site_fract_x
_atom_site_fract_y
_atom_site_fract_z
_atom_site_U_iso_or_equiv
_atom_site_adp_type
_atom_site_calc_flag
_atom_site_refinement_flags
_atom_site_occupancy
_atom_site_disorder_assembly
_atom_site_disorder_group
S S1 0.958198(19) 0.80824(3) 0.59663(4) 0.02129(8) Uani d . 1 . .
S S2 0.68841(2) 0.18262(3) 0.36929(5) 0.02431(8) Uani d . 1 . .
O O7 0.66990(8) 0.31003(10) 0.32493(15) 0.0332(2) Uani d . 1 . .
O O3 0.97861(7) 0.68051(10) 0.64169(14) 0.0306(2) Uani d . 1 . .
N N2 0.73629(7) 0.53363(10) 0.45259(15) 0.0215(2) Uani d . 1 . .
H H2 0.7163 0.4579 0.4607 0.026 Uiso calc R 1 . .
O O2 0.97180(7) 0.88315(10) 0.75428(14) 0.0295(2) Uani d . 1 . .
N N1 0.89625(7) 0.46159(12) 0.49684(18) 0.0273(2) Uani d . 1 . .
H H1A 0.9333 0.4041 0.5136 0.033 Uiso calc R 1 . .
H H1B 0.9194 0.5342 0.4913 0.033 Uiso calc R 1 . .
O O1 1.01876(7) 0.85308(12) 0.48419(14) 0.0355(3) Uani d . 1 . .
H H1 1.0036 0.8368 0.3791 0.053 Uiso calc R 1 . .
O O4 0.88248(7) 0.81856(12) 0.49109(16) 0.0366(3) Uani d . 1 . .
O O5 0.63020(7) 0.13868(12) 0.48817(15) 0.0356(3) Uani d . 1 . .
H H5 0.6438 0.1639 0.5898 0.053 Uiso calc R 1 . .
O O6 0.67139(8) 0.10676(11) 0.21389(16) 0.0371(3) Uani d . 1 . .
C C3 0.79171(8) 0.55729(14) 0.62253(19) 0.0258(3) Uani d . 1 . .
H H3A 0.7639 0.5567 0.7220 0.031 Uiso calc R 1 . .
H H3B 0.8152 0.6368 0.6173 0.031 Uiso calc R 1 . .
C C2 0.77975(9) 0.53263(14) 0.29912(19) 0.0266(3) Uani d . 1 . .
H H2A 0.8023 0.6122 0.2876 0.032 Uiso calc R 1 . .
H H2B 0.7442 0.5155 0.1900 0.032 Uiso calc R 1 . .
C C5 0.67057(8) 0.61993(13) 0.42348(19) 0.0244(3) Uani d . 1 . .
C C1 0.84293(8) 0.43819(14) 0.3260(2) 0.0284(3) Uani d . 1 . .
H H1C 0.8203 0.3578 0.3284 0.034 Uiso calc R 1 . .
H H1D 0.8716 0.4412 0.2281 0.034 Uiso calc R 1 . .
C C4 0.85375(9) 0.46091(15) 0.6493(2) 0.0293(3) Uani d . 1 . .
H H4A 0.8895 0.4765 0.7588 0.035 Uiso calc R 1 . .
H H4B 0.8304 0.3817 0.6588 0.035 Uiso calc R 1 . .
O O8 0.76519(7) 0.17042(14) 0.47005(18) 0.0465(3) Uani d . 1 . .
C C10 0.68447(10) 0.74340(14) 0.4204(3) 0.0346(3) Uani d . 1 . .
H H10 0.7348 0.7735 0.4384 0.042 Uiso calc R 1 . .
C C6 0.59670(9) 0.57280(16) 0.3966(2) 0.0347(3) Uani d . 1 . .
H H6 0.5887 0.4892 0.3987 0.042 Uiso calc R 1 . .
C C9 0.62142(12) 0.82154(17) 0.3896(3) 0.0468(5) Uani d . 1 . .
H H9 0.6293 0.9051 0.3871 0.056 Uiso calc R 1 . .
C C8 0.54742(13) 0.7761(2) 0.3629(3) 0.0532(5) Uani d . 1 . .
H H8 0.5055 0.8291 0.3422 0.064 Uiso calc R 1 . .
C C7 0.53462(10) 0.6521(2) 0.3664(3) 0.0489(5) Uani d . 1 . .
H H7 0.4843 0.6221 0.3485 0.059 Uiso calc R 1 . .

loop_
_atom_site_aniso_label
_atom_site_aniso_U_11
_atom_site_aniso_U_22
_atom_site_aniso_U_33
_atom_site_aniso_U_12
_atom_site_aniso_U_13
_atom_site_aniso_U_23
S1 0.02138(14) 0.02425(15) 0.01794(14) -0.00207(12) 0.00249(10) -0.00047(11)
S2 0.02718(16) 0.02462(15) 0.02126(15) -0.00051(13) 0.00451(12) 0.00042(12)
O7 0.0483(7) 0.0228(5) 0.0284(5) -0.0016(5) 0.0067(5) -0.0006(4)
O3 0.0446(6) 0.0249(5) 0.0219(5) 0.0038(5) 0.0047(4) 0.0000(4)
N2 0.0196(5) 0.0189(5) 0.0255(5) -0.0014(4) 0.0029(4) 0.0000(4)
O2 0.0372(6) 0.0288(5) 0.0225(5) -0.0006(4) 0.0055(4) -0.0059(4)
N1 0.0198(5) 0.0266(6) 0.0352(6) -0.0001(4) 0.0037(5) 0.0005(5)
O1 0.0341(6) 0.0512(7) 0.0225(5) -0.0180(5) 0.0087(4) -0.0030(5)
O4 0.0250(5) 0.0474(7) 0.0343(6) -0.0012(5) -0.0036(4) 0.0024(5)
O5 0.0398(6) 0.0412(7) 0.0275(5) -0.0149(5) 0.0103(5) -0.0031(5)
O6 0.0545(8) 0.0298(5) 0.0286(5) 0.0002(5) 0.0116(5) -0.0078(4)
C3 0.0247(6) 0.0278(6) 0.0241(6) -0.0011(5) 0.0015(5) -0.0018(5)
C2 0.0252(6) 0.0316(7) 0.0234(6) 0.0017(5) 0.0052(5) 0.0003(5)
C5 0.0221(6) 0.0232(6) 0.0279(6) 0.0029(5) 0.0040(5) 0.0030(5)
C1 0.0243(6) 0.0297(7) 0.0320(7) -0.0002(6) 0.0068(5) -0.0057(6)
C4 0.0251(6) 0.0347(8) 0.0273(7) 0.0015(6) 0.0019(5) 0.0049(6)
O8 0.0297(6) 0.0652(9) 0.0419(7) 0.0035(6) -0.0015(5) 0.0122(7)
C10 0.0301(8) 0.0244(7) 0.0494(10) 0.0011(6) 0.0071(7) 0.0036(6)
C6 0.0234(7) 0.0330(8) 0.0467(9) -0.0006(6) 0.0029(6) 0.0045(7)
C9 0.0468(11) 0.0280(8) 0.0661(13) 0.0109(8) 0.0110(10) 0.0070(8)
C8 0.0408(10) 0.0490(11) 0.0707(15) 0.0220(9) 0.0123(10) 0.0172(11)
C7 0.0211(7) 0.0548(12) 0.0698(14) 0.0061(8) 0.0050(8) 0.0140(11)

loop_
_atom_type_symbol
_atom_type_description
_atom_type_scat_dispersion_real
_atom_type_scat_dispersion_imag
_atom_type_scat_source
C C 0.0015 0.0009 'International Tables Vol C Tables 4.2.6.8 and 6.1.1.4'
H H 0.0000 0.0000 'International Tables Vol C Tables 4.2.6.8 and 6.1.1.4'
N N 0.0030 0.0019 'International Tables Vol C Tables 4.2.6.8 and 6.1.1.4'
O O 0.0056 0.0036 'International Tables Vol C Tables 4.2.6.8 and 6.1.1.4'
S S 0.0826 0.0763 'International Tables Vol C Tables 4.2.6.8 and 6.1.1.4'

loop_
_geom_angle_atom_site_label_1
_geom_angle_atom_site_label_2
_geom_angle_atom_site_label_3
_geom_angle_site_symmetry_1
_geom_angle_site_symmetry_3
_geom_angle
_geom_angle_publ_flag
O4 S1 O2 . . 115.31(8) ?
O4 S1 O3 . . 111.75(7) ?
O2 S1 O3 . . 110.49(7) ?
O4 S1 O1 . . 108.60(8) ?
O2 S1 O1 . . 104.35(7) ?
O3 S1 O1 . . 105.60(7) ?
O8 S2 O6 . . 115.46(9) ?
O8 S2 O7 . . 111.29(8) ?
O6 S2 O7 . . 110.95(7) ?
O8 S2 O5 . . 107.90(8) ?
O6 S2 O5 . . 103.68(7) ?
O7 S2 O5 . . 106.89(8) ?
C5 N2 C2 . . 111.93(11) ?
C5 N2 C3 . . 112.96(11) ?
C2 N2 C3 . . 109.52(11) ?
C5 N2 H2 . . 107.4 ?
C2 N2 H2 . . 107.4 ?
C3 N2 H2 . . 107.4 ?
C4 N1 C1 . . 111.13(12) ?
C4 N1 H1A . . 109.4 ?
C1 N1 H1A . . 109.4 ?
C4 N1 H1B . . 109.4 ?
C1 N1 H1B . . 109.4 ?
H1A N1 H1B . . 108.0 ?
S1 O1 H1 . . 109.5 ?
S2 O5 H5 . . 109.5 ?
N2 C3 C4 . . 109.89(12) ?
N2 C3 H3A . . 109.7 ?
C4 C3 H3A . . 109.7 ?
N2 C3 H3B . . 109.7 ?
C4 C3 H3B . . 109.7 ?
H3A C3 H3B . . 108.2 ?
N2 C2 C1 . . 110.98(12) ?
N2 C2 H2A . . 109.4 ?
C1 C2 H2A . . 109.4 ?
N2 C2 H2B . . 109.4 ?
C1 C2 H2B . . 109.4 ?
H2A C2 H2B . . 108.0 ?
C6 C5 C10 . . 122.13(15) ?
C6 C5 N2 . . 117.99(13) ?
C10 C5 N2 . . 119.87(13) ?
N1 C1 C2 . . 109.67(12) ?
N1 C1 H1C . . 109.7 ?
C2 C1 H1C . . 109.7 ?
N1 C1 H1D . . 109.7 ?
C2 C1 H1D . . 109.7 ?
H1C C1 H1D . . 108.2 ?
N1 C4 C3 . . 109.71(12) ?
N1 C4 H4A . . 109.7 ?
C3 C4 H4A . . 109.7 ?
N1 C4 H4B . . 109.7 ?
C3 C4 H4B . . 109.7 ?
H4A C4 H4B . . 108.2 ?
C5 C10 C9 . . 118.29(17) ?
C5 C10 H10 . . 120.9 ?
C9 C10 H10 . . 120.9 ?
C5 C6 C7 . . 118.74(17) ?
C5 C6 H6 . . 120.6 ?
C7 C6 H6 . . 120.6 ?
C8 C9 C10 . . 120.33(18) ?
C8 C9 H9 . . 119.8 ?
C10 C9 H9 . . 119.8 ?
C9 C8 C7 . . 120.56(18) ?
C9 C8 H8 . . 119.7 ?
C7 C8 H8 . . 119.7 ?
C8 C7 C6 . . 119.95(18) ?
C8 C7 H7 . . 120.0 ?
C6 C7 H7 . . 120.0 ?

loop_
_geom_bond_atom_site_label_1
_geom_bond_atom_site_label_2
_geom_bond_site_symmetry_2
_geom_bond_distance
_geom_bond_publ_flag
S1 O4 . 1.4347(13) ?
S1 O2 . 1.4438(11) ?
S1 O3 . 1.4754(11) ?
S1 O1 . 1.5553(12) ?
S2 O8 . 1.4378(14) ?
S2 O6 . 1.4387(12) ?
S2 O7 . 1.4647(12) ?
S2 O5 . 1.5542(12) ?
N2 C5 . 1.4799(18) ?
N2 C2 . 1.5027(19) ?
N2 C3 . 1.5041(18) ?
N2 H2 . 0.9100 ?
N1 C4 . 1.485(2) ?
N1 C1 . 1.491(2) ?
N1 H1A . 0.9000 ?
N1 H1B . 0.9000 ?
O1 H1 . 0.8200 ?
O5 H5 . 0.8200 ?
C3 C4 . 1.507(2) ?
C3 H3A . 0.9700 ?
C3 H3B . 0.9700 ?
C2 C1 . 1.507(2) ?
C2 H2A . 0.9700 ?
C2 H2B . 0.9700 ?
C5 C6 . 1.377(2) ?
C5 C10 . 1.380(2) ?
C1 H1C . 0.9700 ?
C1 H1D . 0.9700 ?
C4 H4A . 0.9700 ?
C4 H4B . 0.9700 ?
C10 C9 . 1.388(2) ?
C10 H10 . 0.9300 ?
C6 C7 . 1.383(2) ?
C6 H6 . 0.9300 ?
C9 C8 . 1.373(3) ?
C9 H9 . 0.9300 ?
C8 C7 . 1.383(3) ?
C8 H8 . 0.9300 ?
C7 H7 . 0.9300 ?

loop_
_geom_hbond_atom_site_label_D
_geom_hbond_atom_site_label_H
_geom_hbond_atom_site_label_A
_geom_hbond_site_symmetry_A
_geom_hbond_distance_DH
_geom_hbond_distance_HA
_geom_hbond_distance_DA
_geom_hbond_angle_DHA
_geom_hbond_publ_flag
O1 H1 O3 4_575 0.82 1.80 2.6140(17) 171.8 y
O5 H5 O7 4_566 0.82 1.80 2.6066(18) 169.0 y
N1 H1A O2 2_746 0.90 2.23 2.8636(19) 127.5 y
N1 H1A O3 3_766 0.90 2.30 3.0279(19) 138.1 y
N1 H1B O3 . 0.90 2.14 2.9251(18) 145.4 y
N1 H1B O2 4_575 0.90 2.35 2.9892(18) 128.2 y
N2 H2 O7 . 0.91 2.02 2.8216(16) 145.8 y
N2 H2 O6 4_566 0.91 2.32 2.9037(17) 121.8 y
C1 H1C O8 . 0.97 2.59 3.500(2) 156.3 ?
C1 H1D O2 4_575 0.97 2.60 3.113(2) 113.5 ?
C3 H3A O6 4_566 0.97 2.42 2.949(2) 114.2 ?
C3 H3B O4 . 0.97 2.59 3.513(2) 159.2 ?
C6 H6 O7 . 0.93 2.55 3.246(2) 132.0 ?
C10 H10 O4 . 0.93 2.60 3.520(2) 170.2 ?

loop_
_cod_related_entry_id
_cod_related_entry_database
_cod_related_entry_code
1 ChemSpider 30656297
